data_2207951
loop_
_publ_author_name
'Li-Xue Zhang'
'Jian-Yu Jin'
'San-Nu Zhou'
'Hong-Ping Xiao'
'An-Jiang Zhang'

_publ_section_title 6-(2,4-Difluorophenyl)-3-propyl-7<i>H</i>-1,2,4-triazolo[3,4-<i>b</i>][1,3,4]thiadiazine
_journal_coeditor_code AC6224
_journal_issue 2
_journal_name_full 'Acta Crystallographica Section E'
_journal_page_first o400
_journal_page_last o401
_journal_paper_doi 10.1107/S1600536805042339
_journal_volume 62
_journal_year 2006
_chemical_formula_iupac 'C13 H12 F2 N4 S'
_chemical_formula_moiety 'C13 H12 F2 N4 S'
_chemical_formula_sum 'C13 H12 F2 N4 S'
_chemical_formula_weight 294.33
_chemical_name_systematic
;
6-(2,4-Difluorophenyl)-3-propyl-7H-1,2,4-triazolo[3,4-b][1,3,4]thiadiazine
;
_space_group_IT_number 14
_symmetry_cell_setting monoclinic
_symmetry_space_group_name_Hall '-P 2ybc'
_symmetry_space_group_name_H-M 'P 1 21/c 1'
_atom_sites_solution_hydrogens geom
_atom_sites_solution_primary direct
_atom_sites_solution_secondary difmap
_audit_creation_method SHELXL-97
_cell_angle_alpha 90.00
_cell_angle_beta 100.667(2)
_cell_angle_gamma 90.00
_cell_formula_units_Z 4
_cell_length_a 12.6930(14)
_cell_length_b 14.5268(16)
_cell_length_c 7.2715(8)
_cell_measurement_reflns_used 1299
_cell_measurement_temperature 298(2)
_cell_measurement_theta_max 24.12
_cell_measurement_theta_min 2.80
_cell_volume 1317.6(3)
_computing_cell_refinement 'SAINT (Bruker, 2002)'
_computing_data_collection 'SMART (Bruker, 2002)'
_computing_data_reduction SAINT
_computing_molecular_graphics 'SHELXTL (Bruker, 2002)'
_computing_publication_material SHELXL97
_computing_structure_refinement 'SHELXL97 (Sheldrick, 1997)'
_computing_structure_solution 'SHELXS97 (Sheldrick, 1997)'
_diffrn_ambient_temperature 298(2)
_diffrn_measured_fraction_theta_full 0.995
_diffrn_measured_fraction_theta_max 0.995
_diffrn_measurement_device_type 'Bruker APEX area-detector'
_diffrn_measurement_method '\f and \w'
_diffrn_radiation_monochromator graphite
_diffrn_radiation_source 'fine-focus sealed tube'
_diffrn_radiation_type MoK\a
_diffrn_radiation_wavelength 0.71073
_diffrn_reflns_av_R_equivalents 0.0334
_diffrn_reflns_av_sigmaI/netI 0.0433
_diffrn_reflns_limit_h_max 15
_diffrn_reflns_limit_h_min -11
_diffrn_reflns_limit_k_max 17
_diffrn_reflns_limit_k_min -16
_diffrn_reflns_limit_l_max 8
_diffrn_reflns_limit_l_min -8
_diffrn_reflns_number 6940
_diffrn_reflns_theta_full 25.25
_diffrn_reflns_theta_max 25.25
_diffrn_reflns_theta_min 2.15
_diffrn_standards_number 0
_exptl_absorpt_coefficient_mu 0.264
_exptl_absorpt_correction_T_max 0.9692
_exptl_absorpt_correction_T_min 0.9366
_exptl_absorpt_correction_type multi-scan
_exptl_absorpt_process_details '(SADABS; Bruker, 2002)'
_exptl_crystal_colour Colorless
_exptl_crystal_density_diffrn 1.484
_exptl_crystal_density_method 'not measured'
_exptl_crystal_description Block
_exptl_crystal_F_000 608
_exptl_crystal_size_max 0.21
_exptl_crystal_size_mid 0.19
_exptl_crystal_size_min 0.08
_refine_diff_density_max 0.295
_refine_diff_density_min -0.225
_refine_ls_extinction_method none
_refine_ls_goodness_of_fit_ref 1.155
_refine_ls_hydrogen_treatment constr
_refine_ls_matrix_type full
_refine_ls_number_parameters 182
_refine_ls_number_reflns 2375
_refine_ls_number_restraints 0
_refine_ls_restrained_S_all 1.155
_refine_ls_R_factor_all 0.0797
_refine_ls_R_factor_gt 0.0636
_refine_ls_shift/su_max 0.000
_refine_ls_shift/su_mean 0.000
_refine_ls_structure_factor_coef Fsqd
_refine_ls_weighting_details 'calc w=1/[\s^2^(Fo^2^)+(0.0433P)^2^+0.8585P] where P=(Fo^2^+2Fc^2^)/3'
_refine_ls_weighting_scheme calc
_refine_ls_wR_factor_gt 0.1247
_refine_ls_wR_factor_ref 0.1324
_reflns_number_gt 1974
_reflns_number_total 2375
_reflns_threshold_expression I>2\s(I)
_cod_data_source_file ac6224.cif
_cod_data_source_block I
_cod_depositor_comments
;
The following automatic conversions were performed:
'_symmetry_cell_setting' value 'Monoclinic' changed to 'monoclinic'
according to '/home/saulius/struct/CIF-dictionaries/cif_core.dic'
dictionary named 'cif_core.dic' version 2.4.1 from 2010-06-29.

Automatic conversion script
Id: cif_fix_enum 1527 2010-12-29 10:47:43Z saulius 

The following automatic conversions were performed:

'_symmetry_cell_setting' value 'Monoclinic' changed to 'monoclinic'
according to /home/saulius/struct/CIF-dictionaries/cif_core.dic
dictionary named 'cif_core.dic' version 2.4.1 from 2010-06-29.

Automatic conversion script
Id: cif_fix_values 1715 2011-07-08 13:25:40Z adriana 
;
_cod_original_sg_symbol_H-M 'P 21/c'
_cod_database_code 2207951
_cod_database_fobs_code 2207951

loop_
_symmetry_equiv_pos_as_xyz
'x, y, z'
'-x, y+1/2, -z+1/2'
'-x, -y, -z'
'x, -y-1/2, z-1/2'

loop_
_atom_site_label
_atom_site_fract_x
_atom_site_fract_y
_atom_site_fract_z
_atom_site_U_iso_or_equiv
_atom_site_adp_type
_atom_site_calc_flag
_atom_site_refinement_flags
_atom_site_occupancy
_atom_site_type_symbol
S1 0.53450(6) 0.82851(6) 0.20194(12) 0.0439(3) Uani d . 1 S
F1 -0.03189(19) 0.58687(17) 0.1204(4) 0.0962(9) Uani d . 1 F
N1 0.30719(19) 0.90677(16) 0.2227(3) 0.0359(6) Uani d . 1 N
N2 0.39521(19) 0.96393(15) 0.2331(3) 0.0355(6) Uani d . 1 N
N3 0.5616(2) 1.01362(18) 0.2750(4) 0.0479(7) Uani d . 1 N
N4 0.4937(2) 1.08668(18) 0.3037(4) 0.0475(7) Uani d . 1 N
F2 0.09515(15) 0.88649(13) 0.1293(3) 0.0689(7) Uani d . 1 F
C1 0.0517(3) 0.6450(3) 0.1219(5) 0.0567(10) Uani d . 1 C
C2 0.0326(3) 0.7371(3) 0.1277(5) 0.0556(9) Uani d . 1 C
H2 -0.0358 0.7594 0.1301 0.067 Uiso calc R 1 H
C3 0.1173(2) 0.7959(2) 0.1300(4) 0.0425(8) Uani d . 1 C
C4 0.2211(2) 0.76568(19) 0.1292(4) 0.0332(7) Uani d . 1 C
C5 0.2342(2) 0.6706(2) 0.1213(4) 0.0399(7) Uani d . 1 C
H5 0.3020 0.6474 0.1175 0.048 Uiso calc R 1 H
C6 0.1511(3) 0.6099(2) 0.1188(5) 0.0505(9) Uani d . 1 C
H6 0.1622 0.5467 0.1152 0.061 Uiso calc R 1 H
C7 0.3134(2) 0.8292(2) 0.1401(4) 0.0332(7) Uani d . 1 C
C8 0.4077(2) 0.8017(2) 0.0528(4) 0.0393(7) Uani d . 1 C
H8A 0.4033 0.8335 -0.0657 0.047 Uiso calc R 1 H
H8B 0.4043 0.7361 0.0276 0.047 Uiso calc R 1 H
C9 0.5001(2) 0.9420(2) 0.2338(4) 0.0372(7) Uani d . 1 C
C10 0.3956(3) 1.0553(2) 0.2803(4) 0.0400(7) Uani d . 1 C
C11 0.2974(3) 1.1077(2) 0.2951(5) 0.0509(9) Uani d . 1 C
H11A 0.3150 1.1536 0.3927 0.061 Uiso calc R 1 H
H11B 0.2455 1.0659 0.3321 0.061 Uiso calc R 1 H
C12 0.2460(3) 1.1557(2) 0.1129(6) 0.0632(10) Uani d . 1 C
H12A 0.1863 1.1928 0.1367 0.076 Uiso calc R 1 H
H12B 0.2982 1.1971 0.0756 0.076 Uiso calc R 1 H
C13 0.2061(3) 1.0914(3) -0.0464(6) 0.0710(12) Uani d . 1 C
H13A 0.2641 1.0535 -0.0697 0.106 Uiso calc R 1 H
H13B 0.1782 1.1264 -0.1566 0.106 Uiso calc R 1 H
H13C 0.1504 1.0531 -0.0146 0.106 Uiso calc R 1 H

loop_
_atom_site_aniso_label
_atom_site_aniso_U_11
_atom_site_aniso_U_22
_atom_site_aniso_U_33
_atom_site_aniso_U_12
_atom_site_aniso_U_13
_atom_site_aniso_U_23
S1 0.0354(4) 0.0443(5) 0.0512(5) 0.0036(4) 0.0058(4) 0.0005(4)
F1 0.0653(16) 0.0793(17) 0.150(3) -0.0386(13) 0.0341(16) -0.0183(16)
N1 0.0375(14) 0.0312(13) 0.0390(14) -0.0024(11) 0.0070(11) -0.0003(11)
N2 0.0375(14) 0.0294(13) 0.0399(14) -0.0022(11) 0.0081(11) -0.0006(11)
N3 0.0445(16) 0.0471(16) 0.0513(17) -0.0093(13) 0.0069(13) 0.0023(13)
N4 0.0556(18) 0.0403(15) 0.0466(16) -0.0112(13) 0.0095(14) -0.0005(13)
F2 0.0447(12) 0.0436(12) 0.1174(19) 0.0107(9) 0.0125(12) 0.0009(12)
C1 0.050(2) 0.056(2) 0.064(2) -0.0230(18) 0.0102(18) -0.0089(18)
C2 0.0330(18) 0.063(2) 0.070(2) -0.0023(17) 0.0086(16) -0.0015(19)
C3 0.0367(18) 0.0417(18) 0.0481(19) 0.0016(14) 0.0052(15) -0.0006(15)
C4 0.0351(17) 0.0345(16) 0.0292(15) -0.0021(12) 0.0036(12) -0.0003(12)
C5 0.0392(17) 0.0388(17) 0.0409(17) -0.0006(14) 0.0053(14) -0.0034(14)
C6 0.057(2) 0.0356(18) 0.059(2) -0.0094(16) 0.0121(18) -0.0062(16)
C7 0.0352(16) 0.0335(15) 0.0300(15) 0.0016(13) 0.0036(12) 0.0050(13)
C8 0.0425(18) 0.0356(16) 0.0408(18) -0.0037(13) 0.0108(14) -0.0050(14)
C9 0.0378(17) 0.0415(18) 0.0323(16) -0.0034(14) 0.0063(13) 0.0049(13)
C10 0.049(2) 0.0323(16) 0.0386(17) -0.0059(14) 0.0077(14) 0.0010(13)
C11 0.061(2) 0.0369(18) 0.057(2) -0.0011(16) 0.0165(18) -0.0094(16)
C12 0.062(2) 0.048(2) 0.079(3) 0.0120(18) 0.011(2) 0.001(2)
C13 0.067(3) 0.068(3) 0.073(3) 0.008(2) 0.000(2) -0.002(2)

loop_
_atom_type_symbol
_atom_type_description
_atom_type_scat_dispersion_real
_atom_type_scat_dispersion_imag
_atom_type_scat_source
C C 0.0033 0.0016 'International Tables Vol C Tables 4.2.6.8 and 6.1.1.4'
H H 0.0000 0.0000 'International Tables Vol C Tables 4.2.6.8 and 6.1.1.4'
N N 0.0061 0.0033 'International Tables Vol C Tables 4.2.6.8 and 6.1.1.4'
F F 0.0171 0.0103 'International Tables Vol C Tables 4.2.6.8 and 6.1.1.4'
S S 0.1246 0.1234 'International Tables Vol C Tables 4.2.6.8 and 6.1.1.4'

loop_
_geom_angle_atom_site_label_1
_geom_angle_atom_site_label_2
_geom_angle_atom_site_label_3
_geom_angle
_geom_angle_publ_flag
C9 S1 C8 93.83(14) yes
C7 N1 N2 115.7(2) yes
C9 N2 C10 105.4(2) yes
C9 N2 N1 129.5(2) yes
C10 N2 N1 124.1(2) yes
C9 N3 N4 106.2(3) yes
C10 N4 N3 108.2(2) yes
F1 C1 C2 118.0(3) ?
F1 C1 C6 119.5(3) ?
C2 C1 C6 122.6(3) ?
C1 C2 C3 117.9(3) ?
C1 C2 H2 121.0 ?
C3 C2 H2 121.0 ?
F2 C3 C2 116.5(3) ?
F2 C3 C4 120.4(3) ?
C2 C3 C4 123.1(3) ?
C3 C4 C5 115.7(3) ?
C3 C4 C7 122.9(3) ?
C5 C4 C7 121.3(3) ?
C6 C5 C4 122.7(3) ?
C6 C5 H5 118.6 ?
C4 C5 H5 118.6 ?
C1 C6 C5 118.0(3) ?
C1 C6 H6 121.0 ?
C5 C6 H6 121.0 ?
N1 C7 C4 117.1(3) yes
N1 C7 C8 123.4(3) yes
C4 C7 C8 119.6(3) ?
C7 C8 S1 112.2(2) yes
C7 C8 H8A 109.2 ?
S1 C8 H8A 109.2 ?
C7 C8 H8B 109.2 ?
S1 C8 H8B 109.2 ?
H8A C8 H8B 107.9 ?
N3 C9 N2 110.9(3) ?
N3 C9 S1 129.5(3) yes
N2 C9 S1 119.4(2) yes
N4 C10 N2 109.2(3) ?
N4 C10 C11 127.3(3) ?
N2 C10 C11 123.5(3) ?
C10 C11 C12 113.6(3) ?
C10 C11 H11A 108.8 ?
C12 C11 H11A 108.8 ?
C10 C11 H11B 108.8 ?
C12 C11 H11B 108.8 ?
H11A C11 H11B 107.7 ?
C13 C12 C11 114.3(3) ?
C13 C12 H12A 108.7 ?
C11 C12 H12A 108.7 ?
C13 C12 H12B 108.7 ?
C11 C12 H12B 108.7 ?
H12A C12 H12B 107.6 ?
C12 C13 H13A 109.5 ?
C12 C13 H13B 109.5 ?
H13A C13 H13B 109.5 ?
C12 C13 H13C 109.5 ?
H13A C13 H13C 109.5 ?
H13B C13 H13C 109.5 ?

loop_
_geom_bond_atom_site_label_1
_geom_bond_atom_site_label_2
_geom_bond_distance
_geom_bond_publ_flag
S1 C9 1.733(3) yes
S1 C8 1.809(3) yes
F1 C1 1.355(4) ?
N1 C7 1.286(3) yes
N1 N2 1.383(3) yes
N2 C9 1.367(4) yes
N2 C10 1.371(4) yes
N3 C9 1.302(4) yes
N3 N4 1.406(4) yes
N4 C10 1.308(4) yes
F2 C3 1.346(3) ?
C1 C2 1.362(5) ?
C1 C6 1.365(5) ?
C2 C3 1.371(4) ?
C2 H2 0.9300 ?
C3 C4 1.389(4) ?
C4 C5 1.393(4) ?
C4 C7 1.482(4) ?
C5 C6 1.373(4) ?
C5 H5 0.9300 ?
C6 H6 0.9300 ?
C7 C8 1.510(4) ?
C8 H8A 0.9700 ?
C8 H8B 0.9700 ?
C10 C11 1.481(4) ?
C11 C12 1.532(5) ?
C11 H11A 0.9700 ?
C11 H11B 0.9700 ?
C12 C13 1.502(5) ?
C12 H12A 0.9700 ?
C12 H12B 0.9700 ?
C13 H13A 0.9600 ?
C13 H13B 0.9600 ?
C13 H13C 0.9600 ?

loop_
_geom_torsion_atom_site_label_1
_geom_torsion_atom_site_label_2
_geom_torsion_atom_site_label_3
_geom_torsion_atom_site_label_4
_geom_torsion
C7 N1 N2 C9 -26.7(4)
C7 N1 N2 C10 166.2(3)
C9 N3 N4 C10 0.7(3)
F1 C1 C2 C3 179.7(3)
C6 C1 C2 C3 0.2(6)
C1 C2 C3 F2 177.8(3)
C1 C2 C3 C4 -0.9(5)
F2 C3 C4 C5 -177.1(3)
C2 C3 C4 C5 1.5(5)
F2 C3 C4 C7 4.1(5)
C2 C3 C4 C7 -177.2(3)
C3 C4 C5 C6 -1.5(4)
C7 C4 C5 C6 177.3(3)
F1 C1 C6 C5 -179.7(3)
C2 C1 C6 C5 -0.2(6)
C4 C5 C6 C1 0.9(5)
N2 N1 C7 C4 179.1(2)
N2 N1 C7 C8 -2.1(4)
C3 C4 C7 N1 27.0(4)
C5 C4 C7 N1 -151.6(3)
C3 C4 C7 C8 -151.8(3)
C5 C4 C7 C8 29.5(4)
N1 C7 C8 S1 44.4(3)
C4 C7 C8 S1 -136.8(2)
C9 S1 C8 C7 -51.7(2)
N4 N3 C9 N2 0.2(3)
N4 N3 C9 S1 -174.0(2)
C10 N2 C9 N3 -0.9(3)
N1 N2 C9 N3 -169.9(3)
C10 N2 C9 S1 173.9(2)
N1 N2 C9 S1 4.9(4)
C8 S1 C9 N3 -154.8(3)
C8 S1 C9 N2 31.4(2)
N3 N4 C10 N2 -1.2(3)
N3 N4 C10 C11 -179.5(3)
C9 N2 C10 N4 1.3(3)
N1 N2 C10 N4 171.1(3)
C9 N2 C10 C11 179.7(3)
N1 N2 C10 C11 -10.6(4)
N4 C10 C11 C12 86.3(4)
N2 C10 C11 C12 -91.7(4)
C10 C11 C12 C13 63.5(4)

loop_
_cod_related_entry_id
_cod_related_entry_database
_cod_related_entry_code
1 ChemSpider 21126625
